data_7134112
loop_
_publ_author_name
'Li, Ran'
'Deng, Xuan'
'Fan, Yin'
'Duan, Xiao-Fang'
'Zhou, Lipeng'
'Zhou, Yang'
'Guo, Xiao-Qing'
'Sun, Qing-Fu'

_publ_section_title
;
 Sensitive Detection of Formaldehyde via a Luminescent Distorted Eu4L4
 Tetrahedral Cage
;
_journal_name_full 'Chemical Communications'
_journal_paper_doi 10.1039/D4CC05823B
_journal_year 2025
_chemical_formula_moiety 'C348 H260 Eu4 N48 O44 P4'
_chemical_formula_sum 'C348 H260 Eu4 N48 O44 P4'
_chemical_formula_weight 6549.74
_chemical_properties_physical Air-sensitive
_space_group_crystal_system tetragonal
_space_group_IT_number 88
_space_group_name_Hall '-I 4ad'
_space_group_name_H-M_alt 'I 41/a :2'
_atom_sites_solution_hydrogens mixed
_audit_creation_date 2024-09-04
_audit_creation_method
;
Olex2 1.5
(compiled 2022.04.07 svn.rca3783a0 for OlexSys, GUI svn.r6498)
;
_audit_update_record
;
2024-10-08 deposited with the CCDC.	2025-01-01 downloaded from the CCDC.
;
_cell_angle_alpha 90
_cell_angle_beta 90
_cell_angle_gamma 90
_cell_formula_units_Z 4
_cell_length_a 30.1287(5)
_cell_length_b 30.1287(5)
_cell_length_c 64.0464(16)
_cell_measurement_reflns_used 8897
_cell_measurement_temperature 100.0(4)
_cell_measurement_theta_max 33.4820
_cell_measurement_theta_min 2.1670
_cell_volume 58137(2)
_computing_cell_refinement 'CrysAlisPro 1.171.42.84a (Rigaku OD, 2023)'
_computing_data_collection 'CrysAlisPro 1.171.42.84a (Rigaku OD, 2023)'
_computing_data_reduction 'CrysAlisPro 1.171.42.84a (Rigaku OD, 2023)'
_computing_molecular_graphics 'Olex2 1.5 (Dolomanov et al., 2009)'
_computing_publication_material 'Olex2 1.5 (Dolomanov et al., 2009)'
_computing_structure_refinement 'SHELXL 2018/3 (Sheldrick, 2015)'
_diffrn_ambient_environment N~2~
_diffrn_ambient_temperature 100.0(4)
_diffrn_detector 'Hybrid Pixel Array Detector'
_diffrn_detector_area_resol_mean 10.0000
_diffrn_detector_type HyPix
_diffrn_measured_fraction_theta_full 0.981
_diffrn_measured_fraction_theta_max 0.981
_diffrn_measurement_details
;
List of Runs (angles in degrees, time in seconds):

  # Type    Start    End  Width  t~exp~   \w     \q     \k     \f   Frames
#--------------------------------------------------------------------------
  1  \w    -54.00  24.00   0.10    7.00    --  -25.30  94.00 140.00  780
  2  \w    -54.00 -28.00   0.10    7.00    --  -25.30  81.00  42.00  260
  3  \w     45.00 100.00   0.10    7.00    --   23.82 179.00  60.00  550
  4  \w    -21.00  32.00   0.10    7.00    --  -25.30  57.00 -60.00  530
;
_diffrn_measurement_device 'four-circle diffractometer'
_diffrn_measurement_device_type 'ROD, Synergy Custom system, HyPix'
_diffrn_measurement_method '\w scans'
_diffrn_orient_matrix_type 'CrysAlisPro convention (1999,Acta A55,543-557)'
_diffrn_orient_matrix_UB_11 0.0203279000
_diffrn_orient_matrix_UB_12 -0.0154565000
_diffrn_orient_matrix_UB_13 -0.0170669000
_diffrn_orient_matrix_UB_21 0.0374757000
_diffrn_orient_matrix_UB_22 0.0207403000
_diffrn_orient_matrix_UB_23 0.0056743000
_diffrn_orient_matrix_UB_31 0.0127045000
_diffrn_orient_matrix_UB_32 -0.0361479000
_diffrn_orient_matrix_UB_33 0.0106307000
_diffrn_radiation_monochromator mirror
_diffrn_radiation_probe x-ray
_diffrn_radiation_type GaK\a
_diffrn_radiation_wavelength 1.3405
_diffrn_reflns_av_R_equivalents 0.0717
_diffrn_reflns_av_unetI/netI 0.0652
_diffrn_reflns_Laue_measured_fraction_full 0.981
_diffrn_reflns_Laue_measured_fraction_max 0.981
_diffrn_reflns_limit_h_max 19
_diffrn_reflns_limit_h_min -21
_diffrn_reflns_limit_k_max 19
_diffrn_reflns_limit_k_min -25
_diffrn_reflns_limit_l_max 53
_diffrn_reflns_limit_l_min -40
_diffrn_reflns_number 30314
_diffrn_reflns_point_group_measured_fraction_full 0.981
_diffrn_reflns_point_group_measured_fraction_max 0.981
_diffrn_reflns_theta_full 33.952
_diffrn_reflns_theta_max 33.952
_diffrn_reflns_theta_min 2.166
_diffrn_source 'micro-focus metaljet'
_exptl_absorpt_coefficient_mu 2.515
_exptl_absorpt_correction_T_max 1.00000
_exptl_absorpt_correction_T_min 0.53941
_exptl_absorpt_correction_type multi-scan
_exptl_absorpt_process_details
;
CrysAlisPro 1.171.42.84a (Rigaku Oxford Diffraction, 2023)
Empirical absorption correction using spherical harmonics,
implemented in SCALE3 ABSPACK scaling algorithm.
;
_exptl_crystal_colour 'clear orangish orange'
_exptl_crystal_colour_lustre clear
_exptl_crystal_colour_modifier orangish
_exptl_crystal_colour_primary orange
_exptl_crystal_density_diffrn 0.748
_exptl_crystal_description block
_exptl_crystal_F_000 13392
_exptl_crystal_preparation Luminescent
_exptl_crystal_size_max 0.35
_exptl_crystal_size_mid 0.21
_exptl_crystal_size_min 0.2
_refine_diff_density_max 0.832
_refine_diff_density_min -0.447
_refine_diff_density_rms 0.087
_refine_ls_extinction_method none
_refine_ls_goodness_of_fit_ref 1.198
_refine_ls_hydrogen_treatment constr
_refine_ls_matrix_type full
_refine_ls_number_parameters 916
_refine_ls_number_reflns 8638
_refine_ls_number_restraints 1872
_refine_ls_restrained_S_all 1.174
_refine_ls_R_factor_all 0.1401
_refine_ls_R_factor_gt 0.1087
_refine_ls_shift/su_max 0.000
_refine_ls_shift/su_mean 0.000
_refine_ls_structure_factor_coef Fsqd
_refine_ls_weighting_details 'w=1/[\s^2^(Fo^2^)+(0.2000P)^2^] where P=(Fo^2^+2Fc^2^)/3'
_refine_ls_weighting_scheme calc
_refine_ls_wR_factor_gt 0.2875
_refine_ls_wR_factor_ref 0.3126
_reflns_Friedel_coverage 0.000
_reflns_number_gt 5341
_reflns_number_total 8638
_reflns_threshold_expression 'I > 2\s(I)'
_cod_data_source_file d4cc05823b2.cif
_cod_data_source_block 179-2_auto_sq
_cod_original_sg_symbol_H-M 'I 41/a'
_cod_database_code 7134112
_shelx_shelxl_version_number 2018/3
_chemical_oxdiff_formula 'C H O N P Eu S F'
_shelx_space_group_comment
;
The symmetry employed for this shelxl refinement is uniquely defined
by the following loop, which should always be used as a source of
symmetry information in preference to the above space-group names.
They are only intended as comments.
;
_shelx_estimated_absorpt_t_max 0.633
_shelx_estimated_absorpt_t_min 0.473
_olex2_refinement_description
;
1. Fixed Uiso
 At 1.2 times of:
  All C(H) groups, All N(H) groups
 At 1.5 times of:
  All C(H,H,H) groups, All O(H,H) groups
2. Restrained distances
 C29-C28 = C30-C28
 1.45 with sigma of 0.02
 C15_4-C14_4
 1.45 with sigma of 0.02
 C20_4-C18_4 = C19_4-C18_4
 1.45 with sigma of 0.02
 C15_4-O16_4
 1.3 with sigma of 0.02
 C15_4-N17_4
 1.4 with sigma of 0.02
 N17_4-C18_4
 1.4 with sigma of 0.02
 C3_1-C023 = C25-C27
 1.5 with sigma of 0.02
 C18_4-C19_4
 1.5 with sigma of 0.02
 C1_1-N7_1
 1.45 with sigma of 0.02
 N7_1-C8_1
 1.45 with sigma of 0.02
 C8_1-O15_1
 1.3 with sigma of 0.02
 C29-C30
 2.5 with sigma of 0.02
 N1_4-C8_1 = C8_1-C3_4 = O3-C14_3
 2.35 with sigma of 0.02
 N7_1-N1_4
 2.84 with sigma of 0.02
 O15_1-C3_4
 2.36 with sigma of 0.02
 N17_4-O16_4
 2.33 with sigma of 0.04
 C19_4-C20_4
 2.5 with sigma of 0.04
 O16_4-C14_4
 2.36 with sigma of 0.04
 N17_4-C20_4 = C19_4-N17_4
 2.3 with sigma of 0.02
 C26-C27
 2.5 with sigma of 0.02
 N7_1-C6_1
 2.45 with sigma of 0.02
 O15_1-C1_1
 2.84 with sigma of 0.02
3. Restrained planarity
 N7_1, C8_1, O15_1, C3_4
 with sigma of 0.1
4. Uiso/Uaniso restraints and constraints
All non-hydrogen atoms have similar U: within 2.5A with sigma of 0.02 and sigma
for terminal atoms of 0.04 within 2.5A
5. Same fragment restrains
{N1_2, C1_2, C2_2, C3_2, C4_2, C5_2, C6_2, C7_2, N2_2, C8_2, C9_2, C10_2,
C11_2, C12_2} sigma for 1-2: 0.02, 1-3: 0.04
as in
{N1_3, C2_3, C3_3, C4_3, C5_3, C6_3, C7_3, C8_3, N9_3, C10_3, C11_3, C12_3,
C13_3, C14_3}
{N1_2, C1_2, C2_2, C3_2, C4_2, C5_2, C6_2, C7_2, N2_2, C8_2, C9_2, C10_2,
C11_2, C12_2} sigma for 1-2: 0.02, 1-3: 0.04
as in
{N1_4, C2_4, C3_4, C4_4, C5_4, C6_4, C7_4, C8_4, N9_4, C10_4, C11_4, C12_4,
C13_4, C14_4}
6.a Riding coordinates:
 C29(H29A,H29B,H29C), C30(H30A,H30B,H30C), C19(H19A,H19B,H19C), C20(H20A,H20B,
 H20C)
6.b Rotating group:
 O4(H4A,H4B)
6.c Ternary CH refined with riding coordinates:
 C25(H25), C28(H28), C18(H18)
6.d Aromatic/amide H refined with riding coordinates:
 N1(H1), C5(H5), C4(H4), N6(H6), N7(H7), N8(H8), C10(H10), C11(H11), C17(H17),
 C13(H13), C15(H15), C16(H16), C20(H20), C19(H19), C01V(H01V), C01U(H01U),
 C022(H022), C01P(H01P), C2(H2), C6(H6), C5(H5), C4(H4), N7(H7), C2(H2), C3(H3),
  C6(H6), C7(H7), C10(H10), C11(H11), C3(H3), C4(H4), C7(H7), C8(H8), C12(H12),
 C13(H13), C3(H3), C4(H4), C7(H7), C8(H8), C12(H12), C13(H13), N17(H17)
6.e Fitted hexagon refined as free rotating group:
 C3(C2,C1,C01S,C5,C4), C10(C9,C8,C7,C6,C11), C17(C12,C13,C14,C15,C16), C20(C18,
 C19,C01V,C01U,C21), C022(C023,C01R,C22,C23,C01P), C2(C1,C6,C5,C4,C3), N1(C1,C2,
 C3,C4,C5), N2(C8,C9,C10,C11,C12)
6.f Idealised Me refined as rotating group:
 C26(H26A,H26B,H26C), C27(H27A,H27B,H27C)
;
_platon_squeeze_void_probe_radius 1.20
_olex2_submission_special_instructions 'No special instructions were received'
_oxdiff_exptl_absorpt_empirical_details
;
Empirical correction (ABSPACK) includes:
- Absorption correction using spherical harmonics
- Frame scaling
;
_oxdiff_exptl_absorpt_empirical_full_max 3.083
_oxdiff_exptl_absorpt_empirical_full_min 0.315

loop_
_space_group_symop_operation_xyz
'x, y, z'
'-x+1/2, -y, z+1/2'
'-y+3/4, x+1/4, z+1/4'
'y+3/4, -x+3/4, z+3/4'
'x+1/2, y+1/2, z+1/2'
'-x+1, -y+1/2, z+1'
'-y+5/4, x+3/4, z+3/4'
'y+5/4, -x+5/4, z+5/4'
'-x, -y, -z'
'x-1/2, y, -z-1/2'
'y-3/4, -x-1/4, -z-1/4'
'-y-3/4, x-3/4, -z-3/4'
'-x+1/2, -y+1/2, -z+1/2'
'x, y+1/2, -z'
'y-1/4, -x+1/4, -z+1/4'
'-y-1/4, x-1/4, -z-1/4'

loop_
_atom_site_label
_atom_site_type_symbol
_atom_site_fract_x
_atom_site_fract_y
_atom_site_fract_z
_atom_site_U_iso_or_equiv
_atom_site_adp_type
_atom_site_occupancy
_atom_site_site_symmetry_order
_atom_site_calc_flag
_atom_site_refinement_flags_posn
_atom_site_refinement_flags_adp
_atom_site_refinement_flags_occupancy
_atom_site_disorder_assembly
_atom_site_disorder_group
Eu01 Eu 0.33983(3) 0.38152(3) 0.27918(2) 0.1426(6) Uani 1 1 d . U . . .
P1 P 0.45905(18) 0.39577(14) 0.29348(6) 0.1314(15) Uani 1 1 d . U . . .
O1 O 0.5770(4) 0.4004(3) 0.44199(14) 0.133(3) Uani 1 1 d . U . . .
N1 N 0.5120(4) 0.3966(4) 0.4255(2) 0.130(3) Uani 1 1 d . U . . .
H1 H 0.483172 0.400432 0.426831 0.156 Uiso 1 1 calc R U . . .
O2 O 0.6090(3) 0.1639(3) 0.25535(17) 0.135(3) Uani 1 1 d . U . . .
O3 O 0.6711(4) 0.0782(4) 0.31206(17) 0.176(4) Uani 1 1 d D U . . .
C3 C 0.5123(3) 0.4168(4) 0.34983(15) 0.128(4) Uani 1 1 d G U . . .
C2 C 0.4988(4) 0.3956(3) 0.33165(19) 0.122(4) Uani 1 1 d G U . . .
C1 C 0.4835(4) 0.4203(4) 0.31480(15) 0.135(4) Uani 1 1 d G U . . .
C01S C 0.4817(4) 0.4663(4) 0.31613(16) 0.150(4) Uani 1 1 d G U . . .
C5 C 0.4952(4) 0.4876(3) 0.33432(19) 0.144(4) Uani 1 1 d G U . . .
H5 H 0.493949 0.519036 0.335227 0.173 Uiso 1 1 calc R U . . .
C4 C 0.5105(3) 0.4629(4) 0.35116(15) 0.134(4) Uani 1 1 d G U . . .
H4 H 0.519708 0.477399 0.363589 0.161 Uiso 1 1 calc R U . . .
O4 O 0.2648(3) 0.3684(4) 0.29145(18) 0.172(4) Uani 1 1 d . U . . .
H4A H 0.253034 0.341690 0.299322 0.258 Uiso 1 1 d R U . . .
H4B H 0.237974 0.388441 0.289923 0.258 Uiso 1 1 d R U . . .
O5 O 0.4104(4) 0.3858(3) 0.29316(13) 0.129(3) Uani 1 1 d . U . . .
N6 N 0.5861(4) 0.1828(5) 0.2237(2) 0.142(3) Uani 1 1 d . U . . .
H6 H 0.578644 0.172991 0.211252 0.170 Uiso 1 1 calc R U . . .
N7 N 0.6481(5) 0.0262(6) 0.3352(3) 0.190(5) Uani 1 1 d . U . . .
H7 H 0.639616 -0.001443 0.337152 0.228 Uiso 1 1 calc R U . . .
N8 N 0.7163(7) 0.4849(6) 0.5186(3) 0.230(5) Uani 1 1 d . U . . .
H8 H 0.711450 0.492449 0.531719 0.276 Uiso 1 1 calc R U . . .
C00Y C 0.6550(7) 0.0385(9) 0.3156(4) 0.186(5) Uani 1 1 d . U . . .
C10 C 0.5532(3) 0.2817(3) 0.28812(19) 0.122(4) Uani 1 1 d G U . . .
H10 H 0.572455 0.256808 0.287091 0.146 Uiso 1 1 calc R U . . .
C9 C 0.5403(3) 0.3043(4) 0.27020(14) 0.123(3) Uani 1 1 d G U . . .
C8 C 0.5121(3) 0.3407(3) 0.27171(16) 0.124(4) Uani 1 1 d G U . . .
C7 C 0.4969(3) 0.3545(3) 0.2911(2) 0.120(3) Uani 1 1 d G U . . .
C6 C 0.5098(3) 0.3319(4) 0.30905(15) 0.124(4) Uani 1 1 d G U . . .
C11 C 0.5380(3) 0.2955(3) 0.30755(15) 0.115(4) Uani 1 1 d G U . . .
H11 H 0.546772 0.280039 0.319795 0.138 Uiso 1 1 calc R U . . .
O013 O 0.6862(4) 0.4556(5) 0.4893(2) 0.194(4) Uani 1 1 d . U . . .
C17 C 0.5555(3) 0.3548(4) 0.36714(14) 0.131(4) Uani 1 1 d G U . . .
H17 H 0.565015 0.345239 0.353726 0.157 Uiso 1 1 calc R U . . .
C12 C 0.5268(3) 0.3907(3) 0.36899(15) 0.129(4) Uani 1 1 d G U . . .
C13 C 0.5129(3) 0.4046(3) 0.38862(19) 0.124(4) Uani 1 1 d G U . . .
H13 H 0.493277 0.429158 0.389883 0.149 Uiso 1 1 calc R U . . .
C14 C 0.5276(3) 0.3826(3) 0.40639(14) 0.123(4) Uani 1 1 d G U . . .
C15 C 0.5563(3) 0.3467(3) 0.40453(15) 0.134(4) Uani 1 1 d G U . . .
H15 H 0.566373 0.331649 0.416681 0.161 Uiso 1 1 calc R U . . .
C16 C 0.5702(3) 0.3328(3) 0.38491(18) 0.139(4) Uani 1 1 d G U . . .
H16 H 0.589834 0.308206 0.383644 0.167 Uiso 1 1 calc R U . . .
C018 C 0.6007(6) 0.1534(7) 0.2373(3) 0.140(4) Uani 1 1 d . U . . .
C01Z C 0.6807(8) 0.4712(7) 0.5066(4) 0.191(5) Uani 1 1 d . U . . .
C20 C 0.5634(3) 0.2440(4) 0.24603(16) 0.134(4) Uani 1 1 d G U . . .
H20 H 0.553267 0.223510 0.256247 0.161 Uiso 1 1 calc R U . . .
C18 C 0.5604(3) 0.2893(4) 0.24974(14) 0.127(4) Uani 1 1 d G U . . .
C19 C 0.5753(4) 0.3193(3) 0.23480(18) 0.139(4) Uani 1 1 d G U . . .
H19 H 0.573285 0.350314 0.237333 0.166 Uiso 1 1 calc R U . . .
C01V C 0.5932(3) 0.3039(4) 0.21615(16) 0.147(4) Uani 1 1 d G U . . .
H01V H 0.603368 0.324400 0.205932 0.176 Uiso 1 1 calc R U . . .
C01U C 0.5962(3) 0.2586(4) 0.21244(14) 0.147(4) Uani 1 1 d G U . . .
H01U H 0.608400 0.248042 0.199689 0.176 Uiso 1 1 calc R U . . .
C21 C 0.5813(4) 0.2286(3) 0.22738(19) 0.137(4) Uani 1 1 d G U . . .
C022 C 0.5144(4) 0.4870(4) 0.2437(2) 0.195(5) Uani 1 1 d G U . . .
H022 H 0.525823 0.505923 0.233135 0.234 Uiso 1 1 calc R U . . .
C023 C 0.4997(5) 0.5049(3) 0.2625(2) 0.195(4) Uani 1 1 d DG U . . .
C01R C 0.4830(5) 0.4772(5) 0.27798(17) 0.175(4) Uani 1 1 d G U . . .
C22 C 0.4812(4) 0.4316(5) 0.27472(18) 0.157(4) Uani 1 1 d G U . . .
C23 C 0.4960(4) 0.4137(3) 0.2560(2) 0.156(4) Uani 1 1 d G U . . .
C01P C 0.5126(4) 0.4414(5) 0.24047(16) 0.170(4) Uani 1 1 d G U . . .
H01P H 0.522698 0.429199 0.227649 0.204 Uiso 1 1 calc R U . . .
O24 O 0.5015(3) 0.3500(3) 0.32900(13) 0.120(3) Uani 1 1 d . U . . .
C24 C 0.5372(7) 0.4048(5) 0.4420(3) 0.125(4) Uani 1 1 d . U . . .
O25 O 0.5023(3) 0.3668(3) 0.25419(14) 0.137(3) Uani 1 1 d . U . . .
C25 C 0.6529(8) 0.0520(8) 0.3529(4) 0.200(6) Uani 1 1 d D U . . .
H25 H 0.673729 0.077068 0.349942 0.240 Uiso 1 1 calc R U . . .
O26 O 0.4732(4) 0.4928(3) 0.29789(17) 0.161(3) Uani 1 1 d . U . . .
C26 C 0.6094(7) 0.0705(7) 0.3629(3) 0.229(8) Uani 1 1 d D U . . .
H26A H 0.595352 0.091488 0.353248 0.343 Uiso 1 1 calc R U . . .
H26B H 0.616505 0.085724 0.376007 0.343 Uiso 1 1 calc R U . . .
H26C H 0.588927 0.045927 0.365732 0.343 Uiso 1 1 calc R U . . .
C29 C 0.7621(9) 0.5353(10) 0.5037(4) 0.287(11) Uani 1 1 d D U . . .
H29A H 0.739894 0.539109 0.492679 0.431 Uiso 1 1 d R U . . .
H29B H 0.791394 0.543849 0.498329 0.431 Uiso 1 1 d R U . . .
H29C H 0.754484 0.554039 0.515649 0.431 Uiso 1 1 d R U . . .
C28 C 0.7632(11) 0.4874(10) 0.5103(5) 0.269(9) Uani 1 1 d D U . . .
H28 H 0.768204 0.466810 0.498308 0.323 Uiso 1 1 calc R U . . .
C27 C 0.6735(8) 0.0213(8) 0.3692(4) 0.261(9) Uani 1 1 d D U . . .
H27A H 0.654227 -0.004620 0.371209 0.392 Uiso 1 1 calc R U . . .
H27B H 0.676593 0.037225 0.382442 0.392 Uiso 1 1 calc R U . . .
H27C H 0.702732 0.011446 0.364384 0.392 Uiso 1 1 calc R U . . .
C30 C 0.7926(12) 0.4777(10) 0.5280(5) 0.334(13) Uani 1 1 d D U . . .
H30A H 0.818194 0.497771 0.527852 0.501 Uiso 1 1 d R U . . .
H30B H 0.803004 0.446891 0.527092 0.501 Uiso 1 1 d R U . . .
H30C H 0.776004 0.481731 0.541032 0.501 Uiso 1 1 d R U . . .
C2_1 C 0.4996(7) 0.5761(6) 0.2831(2) 0.291(6) Uani 1 1 d G U . . .
H2_1 H 0.501643 0.559815 0.295736 0.349 Uiso 1 1 calc R U . . .
C1_1 C 0.5025(8) 0.6222(6) 0.2834(2) 0.313(6) Uani 1 1 d DG U . . .
C6_1 C 0.4994(8) 0.6460(4) 0.2649(3) 0.303(7) Uani 1 1 d DG U . . .
H6_1 H 0.501405 0.677488 0.265071 0.364 Uiso 1 1 calc R U . . .
C5_1 C 0.4935(7) 0.6238(6) 0.2460(2) 0.290(7) Uani 1 1 d G U . . .
H5_1 H 0.491405 0.640151 0.233381 0.348 Uiso 1 1 calc R U . . .
C4_1 C 0.4906(7) 0.5778(6) 0.2457(2) 0.260(6) Uani 1 1 d G U . . .
H4_1 H 0.486525 0.562645 0.232869 0.312 Uiso 1 1 calc R U . . .
C3_1 C 0.4936(7) 0.5539(4) 0.2643(3) 0.242(5) Uani 1 1 d DG U . . .
N7_1 N 0.5085(8) 0.6441(7) 0.3018(3) 0.348(6) Uani 1 1 d D U . . .
H7_1 H 0.530232 0.663569 0.302744 0.417 Uiso 1 1 calc R U . . .
C8_1 C 0.4823(8) 0.6370(8) 0.3189(3) 0.406(7) Uani 1 1 d D U . . .
O15_1 O 0.4749(9) 0.5982(7) 0.3252(3) 0.382(9) Uani 1 1 d D U . . .
N1_2 N 0.5452(3) 0.4289(3) 0.47649(17) 0.132(3) Uani 1 1 d DG U . . .
C1_2 C 0.5146(4) 0.4161(3) 0.46139(12) 0.129(4) Uani 1 1 d DG U . . .
C2_2 C 0.4696(3) 0.4146(3) 0.46623(15) 0.131(4) Uani 1 1 d DG U . . .
H2_2 H 0.448721 0.405849 0.455911 0.157 Uiso 1 1 calc R U . . .
C3_2 C 0.4553(3) 0.4259(3) 0.48615(18) 0.133(4) Uani 1 1 d DG U . . .
H3_2 H 0.424538 0.424889 0.489456 0.160 Uiso 1 1 calc R U . . .
C4_2 C 0.4858(4) 0.4387(3) 0.50125(13) 0.138(4) Uani 1 1 d DG U . . .
C5_2 C 0.5308(3) 0.4402(3) 0.49641(15) 0.137(4) Uani 1 1 d DG U . . .
C6_2 C 0.4735(6) 0.4514(5) 0.5223(2) 0.151(4) Uani 1 1 d D U . . .
H6_2 H 0.443359 0.449126 0.526605 0.181 Uiso 1 1 calc R U . . .
C7_2 C 0.5050(5) 0.4669(5) 0.5363(2) 0.148(4) Uani 1 1 d D U . . .
H7_2 H 0.495815 0.477271 0.549660 0.178 Uiso 1 1 calc R U . . .
N2_2 N 0.6056(4) 0.4567(3) 0.50429(13) 0.164(4) Uani 1 1 d DG U . . .
C8_2 C 0.5617(4) 0.4545(4) 0.51087(17) 0.146(4) Uani 1 1 d DG U . . .
C9_2 C 0.5505(3) 0.4673(4) 0.53104(19) 0.152(4) Uani 1 1 d DG U . . .
C10_2 C 0.5832(5) 0.4824(4) 0.54462(13) 0.163(4) Uani 1 1 d DG U . . .
H10_2 H 0.575482 0.491182 0.558402 0.195 Uiso 1 1 calc R U . . .
C11_2 C 0.6271(4) 0.4846(4) 0.53804(18) 0.170(5) Uani 1 1 d DG U . . .
H11_2 H 0.649395 0.494933 0.547321 0.204 Uiso 1 1 calc R U . . .
C12_2 C 0.6383(3) 0.4718(4) 0.5179(2) 0.175(4) Uani 1 1 d DG U . . .
N1_3 N 0.6167(5) 0.0819(5) 0.2471(2) 0.170(4) Uani 1 1 d D U . . .
C2_3 C 0.6014(6) 0.1066(6) 0.2311(3) 0.166(4) Uani 1 1 d D U . . .
C3_3 C 0.5907(7) 0.0875(6) 0.2117(3) 0.194(5) Uani 1 1 d D U . . .
H3_3 H 0.584598 0.105898 0.199985 0.232 Uiso 1 1 calc R U . . .
C4_3 C 0.5890(7) 0.0417(6) 0.2097(3) 0.204(5) Uani 1 1 d D U . . .
H4_3 H 0.578738 0.028230 0.197180 0.245 Uiso 1 1 calc R U . . .
C5_3 C 0.6028(7) 0.0164(6) 0.2264(3) 0.199(5) Uani 1 1 d D U . . .
C6_3 C 0.6138(7) 0.0360(6) 0.2450(3) 0.187(4) Uani 1 1 d D U . . .
C7_3 C 0.6013(8) -0.0323(6) 0.2256(3) 0.211(5) Uani 1 1 d D U . . .
H7_3 H 0.595183 -0.046914 0.212760 0.253 Uiso 1 1 calc R U . . .
C8_3 C 0.6088(7) -0.0572(7) 0.2436(3) 0.216(5) Uani 1 1 d D U . . .
H8_3 H 0.607504 -0.088653 0.242998 0.260 Uiso 1 1 calc R U . . .
N9_3 N 0.6326(5) 0.0302(5) 0.2805(3) 0.191(4) Uani 1 1 d D U . . .
C10_3 C 0.6198(7) 0.0096(6) 0.2626(3) 0.194(4) Uani 1 1 d D U . . .
C11_3 C 0.6182(7) -0.0365(6) 0.2627(3) 0.198(5) Uani 1 1 d D U . . .
C12_3 C 0.6291(7) -0.0583(6) 0.2806(3) 0.207(5) Uani 1 1 d D U . . .
H12_3 H 0.629428 -0.089783 0.280418 0.248 Uiso 1 1 calc R U . . .
C13_3 C 0.6398(7) -0.0369(6) 0.2990(3) 0.205(5) Uani 1 1 d D U . . .
H13_3 H 0.644918 -0.053310 0.311433 0.246 Uiso 1 1 calc R U . . .
C14_3 C 0.6431(6) 0.0106(6) 0.2989(3) 0.189(5) Uani 1 1 d D U . . .
N1_4 N 0.4372(12) 0.7018(10) 0.3153(5) 0.468(8) Uani 1 1 d D U . . .
C2_4 C 0.4515(16) 0.6644(12) 0.3262(5) 0.442(7) Uani 1 1 d D U . . .
C3_4 C 0.4385(15) 0.6533(10) 0.3463(5) 0.457(8) Uani 1 1 d D U . . .
H3_4 H 0.446130 0.625778 0.352607 0.548 Uiso 1 1 calc R U . . .
C4_4 C 0.4134(15) 0.6854(13) 0.3567(5) 0.483(8) Uani 1 1 d D U . . .
H4_4 H 0.412791 0.686203 0.371511 0.580 Uiso 1 1 calc R U . . .
C5_4 C 0.3899(14) 0.7153(15) 0.3454(5) 0.497(8) Uani 1 1 d D U . . .
C6_4 C 0.4022(14) 0.7262(15) 0.3250(6) 0.493(8) Uani 1 1 d D U . . .
C7_4 C 0.3460(13) 0.7283(15) 0.3542(6) 0.515(9) Uani 1 1 d D U . . .
H7_4 H 0.329556 0.709218 0.363056 0.618 Uiso 1 1 calc R U . . .
C8_4 C 0.3305(16) 0.7705(15) 0.3485(6) 0.523(9) Uani 1 1 d D U . . .
H8_4 H 0.315354 0.789967 0.357726 0.628 Uiso 1 1 calc R U . . .
N9_4 N 0.3834(15) 0.7759(14) 0.2976(6) 0.536(9) Uani 1 1 d D U . . .
C10_4 C 0.3710(14) 0.7551(14) 0.3161(6) 0.526(9) Uani 1 1 d D U . . .
C11_4 C 0.3399(16) 0.7809(16) 0.3275(6) 0.532(9) Uani 1 1 d D U . . .
C12_4 C 0.3125(14) 0.8119(17) 0.3177(7) 0.538(9) Uani 1 1 d D U . . .
H12_4 H 0.285133 0.820023 0.324003 0.645 Uiso 1 1 calc R U . . .
C13_4 C 0.3252(16) 0.8309(17) 0.2989(8) 0.547(10) Uani 1 1 d D U . . .
H13_4 H 0.307008 0.851423 0.291669 0.656 Uiso 1 1 calc R U . . .
C14_4 C 0.3679(18) 0.8173(16) 0.2912(8) 0.551(9) Uani 1 1 d D U . . .
C15_4 C 0.372(2) 0.843(2) 0.2716(7) 0.565(11) Uani 1 1 d D U . . .
O16_4 O 0.4039(17) 0.8252(16) 0.2596(7) 0.603(15) Uani 1 1 d D U . . .
N17_4 N 0.3475(14) 0.8758(15) 0.2609(7) 0.582(13) Uani 1 1 d D U . . .
H17_4 H 0.339942 0.898688 0.268681 0.698 Uiso 1 1 calc R U . . .
C18_4 C 0.3327(16) 0.8781(13) 0.2401(7) 0.589(16) Uani 1 1 d D U . . .
H18_4 H 0.357113 0.866046 0.231230 0.707 Uiso 1 1 calc R U . . .
C19_4 C 0.2949(18) 0.8474(15) 0.2381(9) 0.57(2) Uani 1 1 d D U . . .
H19A_4 H 0.293500 0.827754 0.250239 0.862 Uiso 1 1 d R U . . .
H19B_4 H 0.298400 0.829494 0.225379 0.862 Uiso 1 1 d R U . . .
H19C_4 H 0.267490 0.864734 0.237129 0.862 Uiso 1 1 d R U . . .
C20_4 C 0.3278(19) 0.9243(14) 0.2346(8) 0.59(2) Uani 1 1 d D U . . .
H20A_4 H 0.354982 0.935121 0.227992 0.883 Uiso 1 1 d R U . . .
H20B_4 H 0.322182 0.941281 0.247432 0.883 Uiso 1 1 d R U . . .
H20C_4 H 0.302722 0.928031 0.225032 0.883 Uiso 1 1 d R U . . .

loop_
_atom_site_aniso_label
_atom_site_aniso_U_11
_atom_site_aniso_U_22
_atom_site_aniso_U_33
_atom_site_aniso_U_23
_atom_site_aniso_U_13
_atom_site_aniso_U_12
Eu01 0.1380(10) 0.1352(10) 0.1547(9) -0.0143(6) -0.0309(6) 0.0164(5)
P1 0.153(4) 0.110(3) 0.131(3) 0.014(2) -0.014(3) -0.002(3)
O1 0.134(8) 0.139(7) 0.125(6) -0.002(5) 0.007(7) 0.007(6)
N1 0.133(7) 0.131(7) 0.125(7) -0.011(6) 0.008(7) 0.014(6)
O2 0.149(8) 0.122(7) 0.136(7) 0.010(6) 0.002(6) -0.005(5)
O3 0.184(9) 0.168(10) 0.177(8) 0.039(8) 0.047(7) 0.033(7)
C3 0.155(8) 0.097(8) 0.132(8) 0.004(7) -0.010(7) 0.001(7)
C2 0.143(8) 0.093(8) 0.131(8) 0.004(7) -0.006(7) -0.006(7)
C1 0.165(8) 0.105(7) 0.136(7) 0.004(7) -0.008(7) -0.004(7)
C01S 0.188(8) 0.116(8) 0.145(8) 0.008(8) -0.017(8) -0.007(8)
C5 0.175(9) 0.107(8) 0.151(9) 0.003(8) -0.004(8) 0.003(7)
C4 0.167(9) 0.104(9) 0.132(8) 0.008(8) 0.002(8) -0.008(8)
O4 0.130(9) 0.169(11) 0.216(11) -0.060(9) -0.023(7) 0.006(7)
O5 0.130(8) 0.124(7) 0.134(6) 0.003(5) -0.007(6) 0.005(6)
N6 0.147(8) 0.143(8) 0.135(7) 0.003(7) 0.002(6) -0.011(7)
N7 0.199(9) 0.175(10) 0.197(11) 0.046(9) 0.034(9) 0.036(8)
N8 0.218(11) 0.244(11) 0.227(11) -0.067(9) 0.006(10) -0.035(10)
C00Y 0.199(10) 0.171(11) 0.189(11) 0.029(10) 0.048(9) 0.025(9)
C10 0.111(8) 0.123(8) 0.131(8) 0.013(7) -0.008(7) -0.019(7)
C9 0.119(7) 0.120(8) 0.130(7) 0.012(7) -0.013(7) -0.024(6)
C8 0.130(8) 0.113(8) 0.129(8) 0.011(7) -0.030(7) -0.017(7)
C7 0.125(7) 0.111(7) 0.126(7) 0.010(7) -0.028(7) -0.007(6)
C6 0.129(8) 0.108(8) 0.136(8) 0.003(7) -0.006(7) -0.012(7)
C11 0.113(8) 0.102(8) 0.130(8) 0.017(7) -0.011(7) -0.019(7)
O013 0.177(9) 0.207(10) 0.198(10) -0.069(8) 0.021(8) -0.051(7)
C17 0.138(9) 0.129(9) 0.127(8) 0.002(8) 0.005(8) 0.025(7)
C12 0.131(9) 0.121(9) 0.135(8) -0.002(7) -0.008(7) 0.003(7)
C13 0.127(8) 0.121(8) 0.125(8) -0.009(7) 0.002(7) 0.007(7)
C14 0.126(8) 0.122(8) 0.122(8) -0.005(7) 0.006(7) 0.011(7)
C15 0.140(9) 0.138(9) 0.125(8) -0.015(7) -0.004(7) 0.023(7)
C16 0.148(9) 0.142(9) 0.127(9) -0.004(8) -0.003(8) 0.031(8)
C018 0.160(9) 0.129(9) 0.132(9) 0.011(9) 0.021(8) -0.007(8)
C01Z 0.191(11) 0.194(11) 0.186(11) -0.057(10) 0.000(10) -0.046(10)
C20 0.140(8) 0.137(8) 0.124(7) 0.020(7) 0.009(7) -0.015(7)
C18 0.125(8) 0.132(8) 0.123(7) 0.028(7) -0.010(7) -0.023(7)
C19 0.143(9) 0.140(9) 0.133(9) 0.029(8) 0.002(8) -0.001(8)
C01V 0.157(10) 0.145(10) 0.139(9) 0.041(8) 0.004(8) -0.009(9)
C01U 0.150(9) 0.153(9) 0.137(8) 0.021(8) 0.002(7) -0.006(8)
C21 0.144(8) 0.135(9) 0.134(8) 0.030(8) 0.004(7) -0.006(8)
C022 0.264(10) 0.149(10) 0.171(9) 0.014(9) -0.003(9) -0.014(9)
C023 0.270(9) 0.143(9) 0.173(8) 0.031(8) -0.007(8) -0.015(8)
C01R 0.234(9) 0.138(8) 0.152(8) 0.024(8) -0.018(8) -0.003(8)
C22 0.199(8) 0.132(8) 0.142(8) 0.028(7) -0.020(7) 0.003(7)
C23 0.201(9) 0.129(9) 0.138(8) 0.027(8) -0.015(8) -0.015(8)
C01P 0.228(10) 0.137(9) 0.145(8) 0.033(8) -0.006(8) -0.015(9)
O24 0.123(6) 0.106(6) 0.130(6) 0.004(5) -0.007(5) -0.004(5)
C24 0.133(9) 0.123(8) 0.121(8) 0.007(7) 0.030(9) 0.010(8)
O25 0.158(7) 0.122(7) 0.130(6) 0.016(5) -0.003(5) -0.008(5)
C25 0.215(13) 0.194(14) 0.192(13) 0.053(11) 0.018(12) 0.017(11)
O26 0.215(8) 0.120(7) 0.149(7) 0.020(5) -0.023(6) -0.002(6)
C26 0.24(2) 0.211(19) 0.239(18) -0.018(15) 0.013(16) 0.039(16)
C29 0.25(2) 0.32(3) 0.29(2) -0.05(2) 0.039(18) -0.02(2)
C28 0.246(18) 0.299(19) 0.262(18) -0.061(17) -0.010(16) -0.024(19)
C27 0.29(2) 0.27(2) 0.230(17) 0.074(16) -0.026(16) 0.038(17)
C30 0.32(3) 0.35(3) 0.33(3) -0.06(2) 0.00(2) 0.00(2)
C2_1 0.424(13) 0.185(12) 0.263(12) 0.048(11) -0.001(12) -0.020(12)
C1_1 0.447(13) 0.207(12) 0.286(12) 0.040(11) 0.006(12) -0.013(11)
C6_1 0.435(14) 0.196(12) 0.279(13) 0.038(11) 0.006(12) -0.020(12)
C5_1 0.416(14) 0.201(13) 0.255(12) 0.027(12) 0.021(12) -0.012(13)
C4_1 0.381(13) 0.163(11) 0.237(11) 0.040(11) 0.012(11) -0.024(11)
C3_1 0.346(11) 0.167(10) 0.212(10) 0.026(9) -0.002(10) -0.011(9)
N7_1 0.496(14) 0.226(12) 0.322(13) 0.025(11) 0.015(12) -0.013(11)
C8_1 0.545(16) 0.281(14) 0.392(14) 0.052(13) 0.031(13) -0.006(13)
O15_1 0.55(2) 0.257(17) 0.334(17) 0.040(15) 0.013(17) 0.022(17)
N1_2 0.147(8) 0.112(7) 0.135(7) -0.001(6) 0.034(6) 0.014(6)
C1_2 0.143(8) 0.121(7) 0.125(7) -0.001(6) 0.011(8) 0.015(7)
C2_2 0.145(9) 0.123(9) 0.126(8) 0.004(7) 0.019(8) 0.026(8)
C3_2 0.135(9) 0.129(9) 0.135(9) 0.002(8) 0.020(8) 0.024(7)
C4_2 0.152(8) 0.128(8) 0.134(8) -0.011(7) 0.017(7) 0.007(7)
C5_2 0.152(8) 0.124(7) 0.135(7) -0.008(6) 0.007(7) 0.012(7)
C6_2 0.168(10) 0.136(9) 0.147(9) -0.001(8) 0.019(8) 0.012(8)
C7_2 0.165(10) 0.130(9) 0.149(8) -0.012(7) 0.012(8) 0.006(8)
N2_2 0.179(9) 0.153(8) 0.159(8) -0.030(7) 0.007(7) -0.009(7)
C8_2 0.159(8) 0.133(7) 0.147(7) -0.029(7) 0.017(7) -0.005(7)
C9_2 0.172(9) 0.137(8) 0.147(8) -0.031(7) 0.011(8) -0.006(8)
C10_2 0.181(10) 0.146(9) 0.161(9) -0.031(8) 0.007(9) 0.008(9)
C11_2 0.185(11) 0.154(10) 0.170(10) -0.051(8) 0.009(9) -0.010(9)
C12_2 0.181(9) 0.173(8) 0.172(9) -0.053(8) 0.004(8) -0.021(8)
N1_3 0.203(9) 0.147(9) 0.161(8) -0.009(8) 0.053(7) 0.000(8)
C2_3 0.194(8) 0.151(9) 0.153(8) -0.003(8) 0.028(8) -0.006(8)
C3_3 0.236(11) 0.160(11) 0.185(10) -0.016(10) 0.034(10) -0.010(10)
C4_3 0.254(10) 0.162(10) 0.195(10) -0.012(10) 0.032(9) 0.001(10)
C5_3 0.246(9) 0.159(9) 0.193(9) -0.003(9) 0.034(9) 0.014(9)
C6_3 0.228(8) 0.154(9) 0.179(9) -0.008(8) 0.048(8) 0.013(8)
C7_3 0.258(10) 0.167(11) 0.208(10) -0.003(10) 0.029(10) 0.018(10)
C8_3 0.259(10) 0.177(10) 0.213(11) -0.007(10) 0.052(10) 0.016(9)
N9_3 0.213(9) 0.166(9) 0.194(9) 0.007(8) 0.055(8) 0.030(7)
C10_3 0.229(9) 0.161(9) 0.192(9) -0.007(9) 0.054(8) 0.027(8)
C11_3 0.237(9) 0.165(10) 0.191(10) -0.001(9) 0.049(9) 0.021(8)
C12_3 0.237(10) 0.170(10) 0.213(11) -0.010(10) 0.057(10) 0.029(9)
C13_3 0.230(11) 0.177(11) 0.208(11) 0.006(10) 0.057(10) 0.029(10)
C14_3 0.206(9) 0.166(9) 0.195(9) 0.011(9) 0.064(8) 0.030(8)
N1_4 0.599(18) 0.354(15) 0.451(15) 0.058(14) 0.036(15) 0.018(14)
C2_4 0.579(16) 0.322(14) 0.425(15) 0.056(13) 0.038(14) 0.013(13)
C3_4 0.596(18) 0.340(15) 0.434(15) 0.051(14) 0.032(15) 0.009(14)
C4_4 0.612(19) 0.370(16) 0.468(16) 0.071(14) 0.030(15) 0.025(15)
C5_4 0.623(18) 0.389(16) 0.479(16) 0.067(14) 0.034(15) 0.025(14)
C6_4 0.621(18) 0.379(16) 0.478(16) 0.068(14) 0.035(15) 0.028(14)
C7_4 0.64(2) 0.406(18) 0.499(18) 0.066(16) 0.033(17) 0.027(16)
C8_4 0.64(2) 0.419(18) 0.506(18) 0.077(16) 0.033(17) 0.030(16)
N9_4 0.66(2) 0.437(18) 0.517(18) 0.076(16) 0.031(17) 0.028(16)
C10_4 0.648(19) 0.424(17) 0.508(17) 0.074(15) 0.032(16) 0.027(15)
C11_4 0.65(2) 0.432(18) 0.514(18) 0.072(16) 0.034(17) 0.032(16)
C12_4 0.66(2) 0.436(18) 0.519(19) 0.076(17) 0.037(17) 0.028(16)
C13_4 0.66(2) 0.450(18) 0.527(19) 0.073(17) 0.043(18) 0.034(17)
C14_4 0.67(2) 0.452(18) 0.530(19) 0.076(16) 0.041(17) 0.032(17)
C15_4 0.68(2) 0.47(2) 0.54(2) 0.084(19) 0.06(2) 0.037(19)
O16_4 0.72(3) 0.52(3) 0.57(3) 0.07(3) 0.08(3) 0.03(3)
N17_4 0.69(3) 0.49(3) 0.57(3) 0.08(2) 0.07(2) 0.06(2)
C18_4 0.69(3) 0.50(3) 0.58(3) 0.08(3) 0.08(3) 0.07(3)
C19_4 0.67(4) 0.48(4) 0.57(4) 0.08(3) 0.08(4) 0.04(3)
C20_4 0.68(4) 0.51(4) 0.58(4) 0.11(4) 0.08(4) 0.09(4)

loop_
_atom_type_symbol
_atom_type_description
_atom_type_scat_dispersion_real
_atom_type_scat_dispersion_imag
_atom_type_scat_source
C C 0.0137 0.0067 'International Tables Vol C Tables 4.2.6.8 and 6.1.1.4'
H H 0.0000 0.0000 'International Tables Vol C Tables 4.2.6.8 and 6.1.1.4'
Eu Eu -2.6997 10.5010 'International Tables Vol C Tables 4.2.6.8 and 6.1.1.4'
N N 0.0241 0.0134 'International Tables Vol C Tables 4.2.6.8 and 6.1.1.4'
O O 0.0389 0.0241 'International Tables Vol C Tables 4.2.6.8 and 6.1.1.4'
P P 0.2543 0.3332 'International Tables Vol C Tables 4.2.6.8 and 6.1.1.4'

loop_
_geom_angle_atom_site_label_1
_geom_angle_atom_site_label_2
_geom_angle_atom_site_label_3
_geom_angle
_geom_angle_site_symmetry_1
_geom_angle_site_symmetry_3
_geom_angle_publ_flag
O1 Eu01 O2 91.1(3) 16_656 6_554 ?
O1 Eu01 N1_2 59.1(3) 16_656 16_656 ?
O1 Eu01 N2_2 117.6(4) 16_656 16_656 ?
O1 Eu01 N1_3 141.7(4) 16_656 6_554 ?
O1 Eu01 N9_3 124.9(4) 16_656 6_554 ?
O2 Eu01 N1_2 61.9(3) 6_554 16_656 ?
O2 Eu01 N2_2 71.5(3) 6_554 16_656 ?
O2 Eu01 N1_3 57.9(4) 6_554 6_554 ?
O2 Eu01 N9_3 110.4(4) 6_554 6_554 ?
O3 Eu01 O1 72.8(4) 6_554 16_656 ?
O3 Eu01 O2 148.8(3) 6_554 6_554 ?
O3 Eu01 N1_2 124.5(4) 6_554 16_656 ?
O3 Eu01 N2_2 139.6(4) 6_554 16_656 ?
O3 Eu01 N1_3 121.4(5) 6_554 6_554 ?
O3 Eu01 N9_3 62.7(5) 6_554 6_554 ?
O4 Eu01 O1 76.2(4) . 16_656 ?
O4 Eu01 O2 131.7(3) . 6_554 ?
O4 Eu01 O3 71.2(4) . 6_554 ?
O4 Eu01 O013 75.2(5) . 16_656 ?
O4 Eu01 N1_2 72.0(3) . 16_656 ?
O4 Eu01 N2_2 74.0(3) . 16_656 ?
O4 Eu01 N1_3 140.6(4) . 6_554 ?
O4 Eu01 N9_3 115.0(4) . 6_554 ?
O5 Eu01 O1 68.9(3) . 16_656 ?
O5 Eu01 O2 73.0(3) . 6_554 ?
O5 Eu01 O3 76.3(3) . 6_554 ?
O5 Eu01 O4 137.8(4) . . ?
O5 Eu01 O013 131.7(4) . 16_656 ?
O5 Eu01 N1_2 107.4(3) . 16_656 ?
O5 Eu01 N2_2 143.9(3) . 16_656 ?
O5 Eu01 N1_3 79.9(4) . 6_554 ?
O5 Eu01 N9_3 70.2(4) . 6_554 ?
O013 Eu01 O1 150.3(4) 16_656 16_656 ?
O013 Eu01 O2 114.1(4) 16_656 6_554 ?
O013 Eu01 O3 90.4(4) 16_656 6_554 ?
O013 Eu01 N1_2 118.0(4) 16_656 16_656 ?
O013 Eu01 N2_2 61.0(4) 16_656 16_656 ?
O013 Eu01 N1_3 68.0(5) 16_656 6_554 ?
O013 Eu01 N9_3 62.6(4) 16_656 6_554 ?
N1_2 Eu01 N9_3 172.1(4) 16_656 6_554 ?
N2_2 Eu01 N1_2 60.0(3) 16_656 16_656 ?
N2_2 Eu01 N9_3 117.3(4) 16_656 6_554 ?
N1_3 Eu01 N1_2 113.5(4) 6_554 16_656 ?
N1_3 Eu01 N2_2 76.2(4) 6_554 16_656 ?
N1_3 Eu01 N9_3 59.0(5) 6_554 6_554 ?
C1 P1 C22 96.7(6) . . ?
O5 P1 C1 121.1(6) . . ?
O5 P1 C7 120.7(6) . . ?
O5 P1 C22 119.2(6) . . ?
C7 P1 C1 95.6(6) . . ?
C7 P1 C22 97.9(7) . . ?
C24 O1 Eu01 129.8(12) . 11_666 ?
C14 N1 H1 117.6 . . ?
C24 N1 H1 117.6 . . ?
C24 N1 C14 124.8(14) . . ?
C018 O2 Eu01 123.1(12) . 6_554 ?
C00Y O3 Eu01 123.4(14) . 6_554 ?
C2 C3 C4 120.0 . . ?
C2 C3 C12 121.4(9) . . ?
C4 C3 C12 118.6(9) . . ?
C1 C2 C3 120.0 . . ?
O24 C2 C3 122.8(9) . . ?
O24 C2 C1 117.1(9) . . ?
C2 C1 P1 121.9(8) . . ?
C2 C1 C01S 120.0 . . ?
C01S C1 P1 117.4(8) . . ?
C1 C01S C5 120.0 . . ?
C1 C01S O26 120.7(9) . . ?
C5 C01S O26 118.5(9) . . ?
C01S C5 H5 120.0 . . ?
C01S C5 C4 120.0 . . ?
C4 C5 H5 120.0 . . ?
C3 C4 H4 120.0 . . ?
C5 C4 C3 120.0 . . ?
C5 C4 H4 120.0 . . ?
Eu01 O4 H4A 128.0 . . ?
Eu01 O4 H4B 128.0 . . ?
H4A O4 H4B 104.0 . . ?
P1 O5 Eu01 156.6(5) . . ?
C018 N6 H6 117.2 . . ?
C018 N6 C21 125.7(15) . . ?
C21 N6 H6 117.2 . . ?
C00Y N7 H7 116.4 . . ?
C00Y N7 C25 127(2) . . ?
C25 N7 H7 116.4 . . ?
C01Z N8 H8 118.5 . . ?
C01Z N8 C28 123(2) . . ?
C28 N8 H8 118.5 . . ?
O3 C00Y N7 118(2) . . ?
O3 C00Y C14_3 121(2) . . ?
N7 C00Y C14_3 121(3) . . ?
C9 C10 H10 120.0 . . ?
C9 C10 C11 120.0 . . ?
C11 C10 H10 120.0 . . ?
C10 C9 C8 120.0 . . ?
C10 C9 C18 117.2(9) . . ?
C8 C9 C18 122.7(9) . . ?
C9 C8 O25 121.1(10) . . ?
C7 C8 C9 120.0 . . ?
C7 C8 O25 118.6(10) . . ?
C8 C7 P1 121.4(8) . . ?
C8 C7 C6 120.0 . . ?
C6 C7 P1 118.4(8) . . ?
C7 C6 O24 120.6(9) . . ?
C11 C6 C7 120.0 . . ?
C11 C6 O24 118.4(9) . . ?
C10 C11 H11 120.0 . . ?
C6 C11 C10 120.0 . . ?
C6 C11 H11 120.0 . . ?
C01Z O013 Eu01 124.6(15) . 11_666 ?
C12 C17 H17 120.0 . . ?
C12 C17 C16 120.0 . . ?
C16 C17 H17 120.0 . . ?
C17 C12 C3 120.8(9) . . ?
C13 C12 C3 119.1(9) . . ?
C13 C12 C17 120.0 . . ?
C12 C13 H13 120.0 . . ?
C12 C13 C14 120.0 . . ?
C14 C13 H13 120.0 . . ?
N1 C14 C13 118.2(9) . . ?
N1 C14 C15 121.8(9) . . ?
C15 C14 C13 120.0 . . ?
C14 C15 H15 120.0 . . ?
C16 C15 C14 120.0 . . ?
C16 C15 H15 120.0 . . ?
C17 C16 H16 120.0 . . ?
C15 C16 C17 120.0 . . ?
C15 C16 H16 120.0 . . ?
O2 C018 N6 121.1(19) . . ?
O2 C018 C2_3 120.4(19) . . ?
N6 C018 C2_3 118.1(19) . . ?
N8 C01Z C12_2 114(2) . . ?
O013 C01Z N8 121(2) . . ?
O013 C01Z C12_2 125(2) . . ?
C18 C20 H20 120.0 . . ?
C18 C20 C21 120.0 . . ?
C21 C20 H20 120.0 . . ?
C20 C18 C9 117.8(9) . . ?
C20 C18 C19 120.0 . . ?
C19 C18 C9 122.2(9) . . ?
C18 C19 H19 120.0 . . ?
C01V C19 C18 120.0 . . ?
C01V C19 H19 120.0 . . ?
C19 C01V H01V 120.0 . . ?
C19 C01V C01U 120.0 . . ?
C01U C01V H01V 120.0 . . ?
C01V C01U H01U 120.0 . . ?
C01V C01U C21 120.0 . . ?
C21 C01U H01U 120.0 . . ?
C20 C21 N6 120.7(10) . . ?
C01U C21 N6 119.3(10) . . ?
C01U C21 C20 120.0 . . ?
C023 C022 H022 120.0 . . ?
C023 C022 C01P 120.0 . . ?
C01P C022 H022 120.0 . . ?
C022 C023 C01R 120.0 . . ?
C022 C023 C3_1 119.2(13) . . ?
C01R C023 C3_1 119.7(13) . . ?
C023 C01R O26 122.0(12) . . ?
C22 C01R C023 120.0 . . ?
C22 C01R O26 117.5(11) . . ?
C01R C22 P1 121.5(9) . . ?
C01R C22 C23 120.0 . . ?
C23 C22 P1 118.4(9) . . ?
C22 C23 O25 119.7(11) . . ?
C01P C23 C22 120.0 . . ?
C01P C23 O25 119.2(11) . . ?
C022 C01P H01P 120.0 . . ?
C23 C01P C022 120.0 . . ?
C23 C01P H01P 120.0 . . ?
C2 O24 C6 120.3(9) . . ?
O1 C24 N1 123.1(17) . . ?
O1 C24 C1_2 119.6(18) . . ?
N1 C24 C1_2 117.1(17) . . ?
C8 O25 C23 121.3(10) . . ?
N7 C25 H25 109.5 . . ?
N7 C25 C26 117(2) . . ?
N7 C25 C27 105(2) . . ?
C26 C25 H25 109.5 . . ?
C27 C25 H25 109.5 . . ?
C27 C25 C26 106.1(15) . . ?
C01R O26 C01S 121.4(11) . . ?
C25 C26 H26A 109.5 . . ?
C25 C26 H26B 109.5 . . ?
C25 C26 H26C 109.5 . . ?
H26A C26 H26B 109.5 . . ?
H26A C26 H26C 109.5 . . ?
H26B C26 H26C 109.5 . . ?
H29A C29 H29B 109.4 . . ?
H29A C29 H29C 109.5 . . ?
H29B C29 H29C 109.5 . . ?
C28 C29 H29A 109.3 . . ?
C28 C29 H29B 109.4 . . ?
C28 C29 H29C 109.7 . . ?
N8 C28 H28 112.3 . . ?
C29 C28 N8 97(2) . . ?
C29 C28 H28 112.3 . . ?
C30 C28 N8 106(3) . . ?
C30 C28 C29 115.0(19) . . ?
C30 C28 H28 112.3 . . ?
C25 C27 H27A 109.5 . . ?
C25 C27 H27B 109.5 . . ?
C25 C27 H27C 109.5 . . ?
H27A C27 H27B 109.5 . . ?
H27A C27 H27C 109.5 . . ?
H27B C27 H27C 109.5 . . ?
C28 C30 H30A 110.0 . . ?
C28 C30 H30B 109.6 . . ?
C28 C30 H30C 108.9 . . ?
H30A C30 H30B 109.4 . . ?
H30A C30 H30C 109.5 . . ?
H30B C30 H30C 109.5 . . ?
C1_1 C2_1 H2_1 120.0 . . ?
C1_1 C2_1 C3_1 120.0 . . ?
C3_1 C2_1 H2_1 120.0 . . ?
C6_1 C1_1 C2_1 120.0 . . ?
N7_1 C1_1 C2_1 120.2(14) . . ?
N7_1 C1_1 C6_1 119.8(14) . . ?
C1_1 C6_1 H6_1 120.0 . . ?
C5_1 C6_1 C1_1 120.0 . . ?
C5_1 C6_1 H6_1 120.0 . . ?
C6_1 C5_1 H5_1 120.0 . . ?
C6_1 C5_1 C4_1 120.0 . . ?
C4_1 C5_1 H5_1 120.0 . . ?
C5_1 C4_1 H4_1 120.0 . . ?
C3_1 C4_1 C5_1 120.0 . . ?
C3_1 C4_1 H4_1 120.0 . . ?
C2_1 C3_1 C023 121.7(15) . . ?
C4_1 C3_1 C023 117.1(15) . . ?
C4_1 C3_1 C2_1 120.0 . . ?
C1_1 N7_1 H7_1 118.7 . . ?
C8_1 N7_1 C1_1 123(2) . . ?
C8_1 N7_1 H7_1 118.7 . . ?
O15_1 C8_1 N7_1 120(2) . . ?
O15_1 C8_1 C2_4 110(3) . . ?
C2_4 C8_1 N7_1 126(2) . . ?
C1_2 N1_2 Eu01 119.3(6) . 11_666 ?
C1_2 N1_2 C5_2 120.0 . . ?
C5_2 N1_2 Eu01 118.5(6) . 11_666 ?
N1_2 C1_2 C24 110.3(12) . . ?
N1_2 C1_2 C2_2 120.0 . . ?
C2_2 C1_2 C24 129.7(12) . . ?
C1_2 C2_2 H2_2 120.0 . . ?
C1_2 C2_2 C3_2 120.0 . . ?
C3_2 C2_2 H2_2 120.0 . . ?
C2_2 C3_2 H3_2 120.0 . . ?
C4_2 C3_2 C2_2 120.0 . . ?
C4_2 C3_2 H3_2 120.0 . . ?
C3_2 C4_2 C6_2 123.3(10) . . ?
C5_2 C4_2 C3_2 120.0 . . ?
C5_2 C4_2 C6_2 116.6(10) . . ?
C4_2 C5_2 N1_2 120.0 . . ?
C8_2 C5_2 N1_2 118.8(9) . . ?
C8_2 C5_2 C4_2 121.1(9) . . ?
C4_2 C6_2 H6_2 119.5 . . ?
C7_2 C6_2 C4_2 121.0(15) . . ?
C7_2 C6_2 H6_2 119.5 . . ?
C6_2 C7_2 H7_2 119.6 . . ?
C6_2 C7_2 C9_2 120.8(15) . . ?
C9_2 C7_2 H7_2 119.6 . . ?
C8_2 N2_2 Eu01 119.7(6) . 11_666 ?
C8_2 N2_2 C12_2 120.0 . . ?
C12_2 N2_2 Eu01 117.7(6) . 11_666 ?
C5_2 C8_2 N2_2 116.9(10) . . ?
C5_2 C8_2 C9_2 123.1(10) . . ?
N2_2 C8_2 C9_2 120.0 . . ?
C8_2 C9_2 C7_2 117.2(11) . . ?
C10_2 C9_2 C7_2 122.7(11) . . ?
C10_2 C9_2 C8_2 120.0 . . ?
C9_2 C10_2 H10_2 120.0 . . ?
C9_2 C10_2 C11_2 120.0 . . ?
C11_2 C10_2 H10_2 120.0 . . ?
C10_2 C11_2 H11_2 120.0 . . ?
C12_2 C11_2 C10_2 120.0 . . ?
C12_2 C11_2 H11_2 120.0 . . ?
N2_2 C12_2 C01Z 107.9(13) . . ?
C11_2 C12_2 C01Z 132.1(13) . . ?
C11_2 C12_2 N2_2 120.0 . . ?
C2_3 N1_3 Eu01 121.6(12) . 6_554 ?
C2_3 N1_3 C6_3 117.0(15) . . ?
C6_3 N1_3 Eu01 121.0(11) . 6_554 ?
N1_3 C2_3 C018 109.1(17) . . ?
N1_3 C2_3 C3_3 121.5(16) . . ?
C3_3 C2_3 C018 129.3(18) . . ?
C2_3 C3_3 H3_3 120.0 . . ?
C4_3 C3_3 C2_3 119.9(17) . . ?
C4_3 C3_3 H3_3 120.0 . . ?
C3_3 C4_3 H4_3 121.1 . . ?
C5_3 C4_3 C3_3 117.8(17) . . ?
C5_3 C4_3 H4_3 121.1 . . ?
C4_3 C5_3 C7_3 120.9(17) . . ?
C6_3 C5_3 C4_3 120.6(16) . . ?
C6_3 C5_3 C7_3 118.1(16) . . ?
C5_3 C6_3 N1_3 121.9(15) . . ?
C5_3 C6_3 C10_3 119.2(16) . . ?
C10_3 C6_3 N1_3 118.8(16) . . ?
C5_3 C7_3 H7_3 120.0 . . ?
C8_3 C7_3 C5_3 120.0(18) . . ?
C8_3 C7_3 H7_3 120.0 . . ?
C7_3 C8_3 H8_3 119.5 . . ?
C11_3 C8_3 C7_3 121.0(19) . . ?
C11_3 C8_3 H8_3 119.5 . . ?
C10_3 N9_3 Eu01 119.5(12) . 6_554 ?
C14_3 N9_3 Eu01 112.0(12) . 6_554 ?
C14_3 N9_3 C10_3 126.9(15) . . ?
C6_3 C10_3 C11_3 124.8(17) . . ?
N9_3 C10_3 C6_3 117.4(17) . . ?
N9_3 C10_3 C11_3 117.4(15) . . ?
C10_3 C11_3 C8_3 116.7(17) . . ?
C12_3 C11_3 C8_3 124.6(19) . . ?
C12_3 C11_3 C10_3 118.4(16) . . ?
C11_3 C12_3 H12_3 118.3 . . ?
C11_3 C12_3 C13_3 123.5(18) . . ?
C13_3 C12_3 H12_3 118.3 . . ?
C12_3 C13_3 H13_3 120.8 . . ?
C12_3 C13_3 C14_3 118.4(17) . . ?
C14_3 C13_3 H13_3 120.8 . . ?
C00Y C14_3 C13_3 128(2) . . ?
N9_3 C14_3 C00Y 117.3(19) . . ?
N9_3 C14_3 C13_3 115.1(16) . . ?
C2_4 N1_4 C6_4 115(2) . . ?
C8_1 C2_4 N1_4 123(2) . . ?
C8_1 C2_4 C3_4 112.1(19) . . ?
C3_4 C2_4 N1_4 125(2) . . ?
C2_4 C3_4 H3_4 122.3 . . ?
C2_4 C3_4 C4_4 115(2) . . ?
C4_4 C3_4 H3_4 122.3 . . ?
C3_4 C4_4 H4_4 120.3 . . ?
C5_4 C4_4 C3_4 119(3) . . ?
C5_4 C4_4 H4_4 120.3 . . ?
C4_4 C5_4 C6_4 121(2) . . ?
C4_4 C5_4 C7_4 116(2) . . ?
C6_4 C5_4 C7_4 122(2) . . ?
C5_4 C6_4 N1_4 119.0(19) . . ?
C5_4 C6_4 C10_4 110.3(19) . . ?
C10_4 C6_4 N1_4 130(2) . . ?
C5_4 C7_4 H7_4 122.1 . . ?
C8_4 C7_4 C5_4 116(3) . . ?
C8_4 C7_4 H7_4 122.1 . . ?
C7_4 C8_4 H8_4 123.8 . . ?
C7_4 C8_4 C11_4 112(3) . . ?
C11_4 C8_4 H8_4 123.8 . . ?
C14_4 N9_4 C10_4 124(2) . . ?
C6_4 C10_4 C11_4 125(3) . . ?
N9_4 C10_4 C6_4 117(3) . . ?
N9_4 C10_4 C11_4 112(2) . . ?
C8_4 C11_4 C10_4 120(2) . . ?
C12_4 C11_4 C8_4 117(2) . . ?
C12_4 C11_4 C10_4 122(2) . . ?
C11_4 C12_4 H12_4 120.0 . . ?
C13_4 C12_4 C11_4 120(2) . . ?
C13_4 C12_4 H12_4 120.0 . . ?
C12_4 C13_4 H13_4 122.3 . . ?
C12_4 C13_4 C14_4 115(2) . . ?
C14_4 C13_4 H13_4 122.3 . . ?
N9_4 C14_4 C13_4 117(3) . . ?
N9_4 C14_4 C15_4 134(4) . . ?
C13_4 C14_4 C15_4 103(4) . . ?
O16_4 C15_4 C14_4 109(3) . . ?
O16_4 C15_4 N17_4 113(3) . . ?
N17_4 C15_4 C14_4 137(4) . . ?
C15_4 N17_4 H17_4 114.2 . . ?
C15_4 N17_4 C18_4 132(5) . . ?
C18_4 N17_4 H17_4 114.2 . . ?
N17_4 C18_4 H18_4 106.7 . . ?
N17_4 C18_4 C19_4 107(2) . . ?
N17_4 C18_4 C20_4 108(2) . . ?
C19_4 C18_4 H18_4 106.7 . . ?
C20_4 C18_4 H18_4 106.7 . . ?
C20_4 C18_4 C19_4 120(4) . . ?
C18_4 C19_4 H19A_4 110.0 . . ?
C18_4 C19_4 H19B_4 109.7 . . ?
C18_4 C19_4 H19C_4 108.7 . . ?
H19A_4 C19_4 H19B_4 109.5 . . ?
H19A_4 C19_4 H19C_4 109.5 . . ?
H19B_4 C19_4 H19C_4 109.5 . . ?
C18_4 C20_4 H20A_4 109.9 . . ?
C18_4 C20_4 H20B_4 108.5 . . ?
C18_4 C20_4 H20C_4 110.0 . . ?
H20A_4 C20_4 H20B_4 109.5 . . ?
H20A_4 C20_4 H20C_4 109.5 . . ?
H20B_4 C20_4 H20C_4 109.5 . . ?

loop_
_geom_bond_atom_site_label_1
_geom_bond_atom_site_label_2
_geom_bond_distance
_geom_bond_site_symmetry_2
_geom_bond_publ_flag
Eu01 O1 2.488(11) 16_656 ?
Eu01 O2 2.565(10) 6_554 ?
Eu01 O3 2.452(11) 6_554 ?
Eu01 O4 2.426(11) . ?
Eu01 O5 2.311(11) . ?
Eu01 O013 2.446(12) 16_656 ?
Eu01 N1_2 2.687(8) 16_656 ?
Eu01 N2_2 2.678(8) 16_656 ?
Eu01 N1_3 2.675(14) 6_554 ?
Eu01 N9_3 2.788(16) 6_554 ?
P1 C1 1.719(9) . ?
P1 O5 1.496(10) . ?
P1 C7 1.694(9) . ?
P1 C22 1.748(10) . ?
O1 C24 1.208(17) . ?
N1 H1 0.8800 . ?
N1 C14 1.378(13) . ?
N1 C24 1.327(19) . ?
O2 C018 1.224(18) . ?
O3 C00Y 1.31(2) . ?
C3 C2 1.3900 . ?
C3 C4 1.3900 . ?
C3 C12 1.523(11) . ?
C2 C1 1.3900 . ?
C2 O24 1.386(10) . ?
C1 C01S 1.3900 . ?
C01S C5 1.3900 . ?
C01S O26 1.437(12) . ?
C5 H5 0.9500 . ?
C5 C4 1.3900 . ?
C4 H4 0.9500 . ?
O4 H4A 1.0139 . ?
O4 H4B 1.0135 . ?
N6 H6 0.8800 . ?
N6 C018 1.32(2) . ?
N6 C21 1.406(15) . ?
N7 H7 0.8800 . ?
N7 C00Y 1.33(2) . ?
N7 C25 1.38(2) . ?
N8 H8 0.8800 . ?
N8 C01Z 1.38(2) . ?
N8 C28 1.51(3) . ?
C00Y C14_3 1.41(3) . ?
C10 H10 0.9500 . ?
C10 C9 1.3900 . ?
C10 C11 1.3900 . ?
C9 C8 1.3900 . ?
C9 C18 1.513(11) . ?
C8 C7 1.3900 . ?
C8 O25 1.402(11) . ?
C7 C6 1.3900 . ?
C6 C11 1.3900 . ?
C6 O24 1.411(11) . ?
C11 H11 0.9500 . ?
O013 C01Z 1.22(2) . ?
C17 H17 0.9500 . ?
C17 C12 1.3900 . ?
C17 C16 1.3900 . ?
C12 C13 1.3900 . ?
C13 H13 0.9500 . ?
C13 C14 1.3900 . ?
C14 C15 1.3900 . ?
C15 H15 0.9500 . ?
C15 C16 1.3900 . ?
C16 H16 0.9500 . ?
C018 C2_3 1.46(2) . ?
C01Z C12_2 1.47(2) . ?
C20 H20 0.9500 . ?
C20 C18 1.3900 . ?
C20 C21 1.3900 . ?
C18 C19 1.3900 . ?
C19 H19 0.9500 . ?
C19 C01V 1.3900 . ?
C01V H01V 0.9500 . ?
C01V C01U 1.3900 . ?
C01U H01U 0.9500 . ?
C01U C21 1.3900 . ?
C022 H022 0.9500 . ?
C022 C023 1.3900 . ?
C022 C01P 1.3900 . ?
C023 C01R 1.3900 . ?
C023 C3_1 1.493(13) . ?
C01R C22 1.3900 . ?
C01R O26 1.390(13) . ?
C22 C23 1.3900 . ?
C23 C01P 1.3900 . ?
C23 O25 1.431(12) . ?
C01P H01P 0.9500 . ?
C24 C1_2 1.454(18) . ?
C25 H25 1.0000 . ?
C25 C26 1.56(3) . ?
C25 C27 1.525(16) . ?
C26 H26A 0.9800 . ?
C26 H26B 0.9800 . ?
C26 H26C 0.9800 . ?
C29 H29A 0.9798 . ?
C29 H29B 0.9804 . ?
C29 H29C 0.9795 . ?
C29 C28 1.505(18) . ?
C28 H28 1.0000 . ?
C28 C30 1.467(18) . ?
C27 H27A 0.9800 . ?
C27 H27B 0.9800 . ?
C27 H27C 0.9800 . ?
C30 H30A 0.9806 . ?
C30 H30B 0.9800 . ?
C30 H30C 0.9797 . ?
C2_1 H2_1 0.9500 . ?
C2_1 C1_1 1.3900 . ?
C2_1 C3_1 1.3900 . ?
C1_1 C6_1 1.3900 . ?
C1_1 N7_1 1.366(15) . ?
C6_1 H6_1 0.9500 . ?
C6_1 C5_1 1.3900 . ?
C5_1 H5_1 0.9500 . ?
C5_1 C4_1 1.3900 . ?
C4_1 H4_1 0.9500 . ?
C4_1 C3_1 1.3900 . ?
N7_1 H7_1 0.8800 . ?
N7_1 C8_1 1.364(18) . ?
C8_1 O15_1 1.257(18) . ?
C8_1 C2_4 1.33(3) . ?
N1_2 C1_2 1.3900 . ?
N1_2 C5_2 1.3900 . ?
C1_2 C2_2 1.3900 . ?
C2_2 H2_2 0.9500 . ?
C2_2 C3_2 1.3900 . ?
C3_2 H3_2 0.9500 . ?
C3_2 C4_2 1.3900 . ?
C4_2 C5_2 1.3900 . ?
C4_2 C6_2 1.453(14) . ?
C5_2 C8_2 1.383(10) . ?
C6_2 H6_2 0.9500 . ?
C6_2 C7_2 1.385(16) . ?
C7_2 H7_2 0.9500 . ?
C7_2 C9_2 1.413(15) . ?
N2_2 C8_2 1.3900 . ?
N2_2 C12_2 1.3900 . ?
C8_2 C9_2 1.3900 . ?
C9_2 C10_2 1.3900 . ?
C10_2 H10_2 0.9500 . ?
C10_2 C11_2 1.3900 . ?
C11_2 H11_2 0.9500 . ?
C11_2 C12_2 1.3900 . ?
N1_3 C2_3 1.352(14) . ?
N1_3 C6_3 1.390(14) . ?
C2_3 C3_3 1.406(16) . ?
C3_3 H3_3 0.9500 . ?
C3_3 C4_3 1.385(15) . ?
C4_3 H4_3 0.9500 . ?
C4_3 C5_3 1.381(15) . ?
C5_3 C6_3 1.368(15) . ?
C5_3 C7_3 1.471(18) . ?
C6_3 C10_3 1.389(16) . ?
C7_3 H7_3 0.9500 . ?
C7_3 C8_3 1.396(18) . ?
C8_3 H8_3 0.9500 . ?
C8_3 C11_3 1.396(18) . ?
N9_3 C10_3 1.363(15) . ?
N9_3 C14_3 1.353(15) . ?
C10_3 C11_3 1.391(15) . ?
C11_3 C12_3 1.364(16) . ?
C12_3 H12_3 0.9500 . ?
C12_3 C13_3 1.380(16) . ?
C13_3 H13_3 0.9500 . ?
C13_3 C14_3 1.435(15) . ?
N1_4 C2_4 1.393(18) . ?
N1_4 C6_4 1.426(17) . ?
C2_4 C3_4 1.389(18) . ?
C3_4 H3_4 0.9500 . ?
C3_4 C4_4 1.394(18) . ?
C4_4 H4_4 0.9500 . ?
C4_4 C5_4 1.356(18) . ?
C5_4 C6_4 1.395(17) . ?
C5_4 C7_4 1.49(2) . ?
C6_4 C10_4 1.40(2) . ?
C7_4 H7_4 0.9500 . ?
C7_4 C8_4 1.40(2) . ?
C8_4 H8_4 0.9500 . ?
C8_4 C11_4 1.41(2) . ?
N9_4 C10_4 1.393(18) . ?
N9_4 C14_4 1.392(19) . ?
C10_4 C11_4 1.418(18) . ?
C11_4 C12_4 1.394(18) . ?
C12_4 H12_4 0.9500 . ?
C12_4 C13_4 1.387(19) . ?
C13_4 H13_4 0.9500 . ?
C13_4 C14_4 1.437(19) . ?
C14_4 C15_4 1.49(2) . ?
C15_4 O16_4 1.34(2) . ?
C15_4 N17_4 1.40(2) . ?
N17_4 H17_4 0.8800 . ?
N17_4 C18_4 1.41(2) . ?
C18_4 H18_4 1.0000 . ?
C18_4 C19_4 1.474(15) . ?
C18_4 C20_4 1.44(2) . ?
C19_4 H19A_4 0.9795 . ?
C19_4 H19B_4 0.9800 . ?
C19_4 H19C_4 0.9800 . ?
C20_4 H20A_4 0.9798 . ?
C20_4 H20B_4 0.9801 . ?
C20_4 H20C_4 0.9801 . ?

loop_
_geom_hbond_atom_site_label_D
_geom_hbond_atom_site_label_H
_geom_hbond_atom_site_label_A
_geom_hbond_distance_DH
_geom_hbond_distance_HA
_geom_hbond_distance_DA
_geom_hbond_angle_DHA
_geom_hbond_site_symmetry_A
_geom_hbond_publ_flag
C5 H5 O15_1 0.95 2.54 3.44(2) 158.6 . yes
C15 H15 O24 0.95 2.72 3.406(13) 130.0 11_666 yes
C16 H16 O24 0.95 3.01 3.549(14) 117.5 11_666 yes
C2_1 H2_1 O26 0.95 2.20 2.800(18) 120.2 . yes
C2_1 H2_1 O15_1 0.95 2.35 2.87(2) 114.0 . yes
C6_2 H6_2 O4 0.95 2.88 3.579(18) 131.5 3 yes

loop_
_geom_torsion_atom_site_label_1
_geom_torsion_atom_site_label_2
_geom_torsion_atom_site_label_3
_geom_torsion_atom_site_label_4
_geom_torsion
_geom_torsion_site_symmetry_1
_geom_torsion_site_symmetry_2
_geom_torsion_site_symmetry_3
_geom_torsion_site_symmetry_4
_geom_torsion_publ_flag
Eu01 O1 C24 N1 -177.1(9) 11_666 . . . ?
Eu01 O1 C24 C1_2 -2(2) 11_666 . . . ?
Eu01 O2 C018 N6 -159.2(11) 6_554 . . . ?
Eu01 O2 C018 C2_3 28(2) 6_554 . . . ?
Eu01 O3 C00Y N7 -155.7(14) 6_554 . . . ?
Eu01 O3 C00Y C14_3 21(3) 6_554 . . . ?
Eu01 O013 C01Z N8 160.5(15) 11_666 . . . ?
Eu01 O013 C01Z C12_2 -11(3) 11_666 . . . ?
Eu01 N1_2 C1_2 C24 -15.6(9) 11_666 . . . ?
Eu01 N1_2 C1_2 C2_2 163.0(5) 11_666 . . . ?
Eu01 N1_2 C5_2 C4_2 -163.1(5) 11_666 . . . ?
Eu01 N1_2 C5_2 C8_2 19.5(9) 11_666 . . . ?
Eu01 N2_2 C8_2 C5_2 -20.1(10) 11_666 . . . ?
Eu01 N2_2 C8_2 C9_2 161.3(6) 11_666 . . . ?
Eu01 N2_2 C12_2 C01Z 19.2(12) 11_666 . . . ?
Eu01 N2_2 C12_2 C11_2 -161.7(6) 11_666 . . . ?
Eu01 N1_3 C2_3 C018 -16.6(19) 6_554 . . . ?
Eu01 N1_3 C2_3 C3_3 160.8(13) 6_554 . . . ?
Eu01 N1_3 C6_3 C5_3 -161.9(16) 6_554 . . . ?
Eu01 N1_3 C6_3 C10_3 22(2) 6_554 . . . ?
Eu01 N9_3 C10_3 C6_3 -11(2) 6_554 . . . ?
Eu01 N9_3 C10_3 C11_3 162.7(14) 6_554 . . . ?
Eu01 N9_3 C14_3 C00Y 15(2) 6_554 . . . ?
Eu01 N9_3 C14_3 C13_3 -165.7(13) 6_554 . . . ?
P1 C1 C01S C5 170.9(8) . . . . ?
P1 C1 C01S O26 -19.7(10) . . . . ?
P1 C7 C6 C11 174.7(7) . . . . ?
P1 C7 C6 O24 -17.1(8) . . . . ?
P1 C22 C23 C01P 178.2(9) . . . . ?
P1 C22 C23 O25 -14.2(11) . . . . ?
O1 C24 C1_2 N1_2 12.1(16) . . . . ?
O1 C24 C1_2 C2_2 -166.4(10) . . . . ?
N1 C14 C15 C16 178.1(10) . . . . ?
N1 C24 C1_2 N1_2 -172.9(11) . . . . ?
N1 C24 C1_2 C2_2 8.7(18) . . . . ?
O2 C018 C2_3 N1_3 -7(2) . . . . ?
O2 C018 C2_3 C3_3 176.4(18) . . . . ?
O3 C00Y C14_3 N9_3 -25(3) . . . . ?
O3 C00Y C14_3 C13_3 156.7(19) . . . . ?
C3 C2 C1 P1 -170.5(8) . . . . ?
C3 C2 C1 C01S 0.0 . . . . ?
C3 C2 O24 C6 -147.5(8) . . . . ?
C3 C12 C13 C14 -176.6(9) . . . . ?
C2 C3 C4 C5 0.0 . . . . ?
C2 C3 C12 C17 45.3(10) . . . . ?
C2 C3 C12 C13 -138.1(7) . . . . ?
C2 C1 C01S C5 0.0 . . . . ?
C2 C1 C01S O26 169.5(11) . . . . ?
C1 P1 O5 Eu01 137.8(13) . . . . ?
C1 P1 C7 C8 -139.6(6) . . . . ?
C1 P1 C7 C6 45.7(6) . . . . ?
C1 P1 C22 C01R -42.7(8) . . . . ?
C1 P1 C22 C23 139.1(7) . . . . ?
C1 C2 O24 C6 29.9(12) . . . . ?
C1 C01S C5 C4 0.0 . . . . ?
C1 C01S O26 C01R -24.8(15) . . . . ?
C01S C5 C4 C3 0.0 . . . . ?
C5 C01S O26 C01R 144.8(11) . . . . ?
C4 C3 C2 C1 0.0 . . . . ?
C4 C3 C2 O24 177.2(10) . . . . ?
C4 C3 C12 C17 -138.1(6) . . . . ?
C4 C3 C12 C13 38.5(9) . . . . ?
O5 P1 C1 C2 86.4(8) . . . . ?
O5 P1 C1 C01S -84.3(8) . . . . ?
O5 P1 C7 C8 88.9(7) . . . . ?
O5 P1 C7 C6 -85.8(7) . . . . ?
O5 P1 C22 C01R 88.8(9) . . . . ?
O5 P1 C22 C23 -89.4(8) . . . . ?
N6 C018 C2_3 N1_3 -179.2(15) . . . . ?
N6 C018 C2_3 C3_3 4(3) . . . . ?
N7 C00Y C14_3 N9_3 152.1(18) . . . . ?
N7 C00Y C14_3 C13_3 -27(3) . . . . ?
N8 C01Z C12_2 N2_2 -179.0(15) . . . . ?
N8 C01Z C12_2 C11_2 2(3) . . . . ?
C00Y N7 C25 C26 102(2) . . . . ?
C00Y N7 C25 C27 -141(2) . . . . ?
C10 C9 C8 C7 0.0 . . . . ?
C10 C9 C8 O25 173.3(9) . . . . ?
C10 C9 C18 C20 43.3(8) . . . . ?
C10 C9 C18 C19 -137.3(6) . . . . ?
C9 C10 C11 C6 0.0 . . . . ?
C9 C8 C7 P1 -174.6(8) . . . . ?
C9 C8 C7 C6 0.0 . . . . ?
C9 C8 O25 C23 -144.9(9) . . . . ?
C9 C18 C19 C01V -179.4(9) . . . . ?
C8 C9 C18 C20 -140.6(6) . . . . ?
C8 C9 C18 C19 38.8(10) . . . . ?
C8 C7 C6 C11 0.0 . . . . ?
C8 C7 C6 O24 168.2(8) . . . . ?
C7 P1 C1 C2 -44.8(8) . . . . ?
C7 P1 C1 C01S 144.5(6) . . . . ?
C7 P1 O5 Eu01 -102.8(15) . . . . ?
C7 P1 C22 C01R -139.3(7) . . . . ?
C7 P1 C22 C23 42.5(8) . . . . ?
C7 C8 O25 C23 28.5(12) . . . . ?
C7 C6 C11 C10 0.0 . . . . ?
C7 C6 O24 C2 -27.9(11) . . . . ?
C11 C10 C9 C8 0.0 . . . . ?
C11 C10 C9 C18 176.2(8) . . . . ?
C11 C6 O24 C2 140.5(8) . . . . ?
O013 C01Z C12_2 N2_2 -7(3) . . . . ?
O013 C01Z C12_2 C11_2 173.9(16) . . . . ?
C17 C12 C13 C14 0.0 . . . . ?
C12 C3 C2 C1 176.6(10) . . . . ?
C12 C3 C2 O24 -6.2(11) . . . . ?
C12 C3 C4 C5 -176.7(10) . . . . ?
C12 C17 C16 C15 0.0 . . . . ?
C12 C13 C14 N1 -178.1(10) . . . . ?
C12 C13 C14 C15 0.0 . . . . ?
C13 C14 C15 C16 0.0 . . . . ?
C14 N1 C24 O1 0(2) . . . . ?
C14 N1 C24 C1_2 -175.4(11) . . . . ?
C14 C15 C16 C17 0.0 . . . . ?
C16 C17 C12 C3 176.6(9) . . . . ?
C16 C17 C12 C13 0.0 . . . . ?
C018 N6 C21 C20 -42.9(18) . . . . ?
C018 N6 C21 C01U 134.8(13) . . . . ?
C018 C2_3 C3_3 C4_3 -173.1(19) . . . . ?
C01Z N8 C28 C29 93(3) . . . . ?
C01Z N8 C28 C30 -148(2) . . . . ?
C20 C18 C19 C01V 0.0 . . . . ?
C18 C9 C8 C7 -176.0(9) . . . . ?
C18 C9 C8 O25 -2.7(10) . . . . ?
C18 C20 C21 N6 177.7(11) . . . . ?
C18 C20 C21 C01U 0.0 . . . . ?
C18 C19 C01V C01U 0.0 . . . . ?
C19 C01V C01U C21 0.0 . . . . ?
C01V C01U C21 N6 -177.7(10) . . . . ?
C01V C01U C21 C20 0.0 . . . . ?
C21 N6 C018 O2 5(3) . . . . ?
C21 N6 C018 C2_3 177.1(13) . . . . ?
C21 C20 C18 C9 179.4(9) . . . . ?
C21 C20 C18 C19 0.0 . . . . ?
C022 C023 C01R C22 0.0 . . . . ?
C022 C023 C01R O26 171.6(13) . . . . ?
C022 C023 C3_1 C2_1 -149.3(11) . . . . ?
C022 C023 C3_1 C4_1 18.2(17) . . . . ?
C023 C022 C01P C23 0.0 . . . . ?
C023 C01R C22 P1 -178.2(9) . . . . ?
C023 C01R C22 C23 0.0 . . . . ?
C023 C01R O26 C01S -142.3(10) . . . . ?
C01R C023 C3_1 C2_1 42.4(17) . . . . ?
C01R C023 C3_1 C4_1 -150.1(10) . . . . ?
C01R C22 C23 C01P 0.0 . . . . ?
C01R C22 C23 O25 167.5(11) . . . . ?
C22 P1 C1 C2 -143.4(7) . . . . ?
C22 P1 C1 C01S 45.9(7) . . . . ?
C22 P1 O5 Eu01 18.2(18) . . . . ?
C22 P1 C7 C8 -42.1(7) . . . . ?
C22 P1 C7 C6 143.3(6) . . . . ?
C22 C01R O26 C01S 29.5(16) . . . . ?
C22 C23 C01P C022 0.0 . . . . ?
C22 C23 O25 C8 -26.7(14) . . . . ?
C01P C022 C023 C01R 0.0 . . . . ?
C01P C022 C023 C3_1 -168.3(15) . . . . ?
C01P C23 O25 C8 140.9(9) . . . . ?
O24 C2 C1 P1 12.2(9) . . . . ?
O24 C2 C1 C01S -177.4(9) . . . . ?
O24 C6 C11 C10 -168.5(8) . . . . ?
C24 N1 C14 C13 -131.4(12) . . . . ?
C24 N1 C14 C15 50.5(16) . . . . ?
C24 C1_2 C2_2 C3_2 178.3(11) . . . . ?
O25 C8 C7 P1 12.0(8) . . . . ?
O25 C8 C7 C6 -173.5(8) . . . . ?
O25 C23 C01P C022 -167.6(11) . . . . ?
C25 N7 C00Y O3 5(3) . . . . ?
C25 N7 C00Y C14_3 -171(2) . . . . ?
O26 C01S C5 C4 -169.7(11) . . . . ?
O26 C01R C22 P1 9.9(11) . . . . ?
O26 C01R C22 C23 -172.0(12) . . . . ?
C28 N8 C01Z O013 8(4) . . . . ?
C28 N8 C01Z C12_2 -179(2) . . . . ?
C2_1 C1_1 C6_1 C5_1 0.0 . . . . ?
C2_1 C1_1 N7_1 C8_1 -52(2) . . . . ?
C1_1 C2_1 C3_1 C023 167.1(18) . . . . ?
C1_1 C2_1 C3_1 C4_1 0.0 . . . . ?
C1_1 C6_1 C5_1 C4_1 0.0 . . . . ?
C1_1 N7_1 C8_1 O15_1 50(3) . . . . ?
C1_1 N7_1 C8_1 C2_4 -107(4) . . . . ?
C6_1 C1_1 N7_1 C8_1 128.8(18) . . . . ?
C6_1 C5_1 C4_1 C3_1 0.0 . . . . ?
C5_1 C4_1 C3_1 C023 -167.7(17) . . . . ?
C5_1 C4_1 C3_1 C2_1 0.0 . . . . ?
C3_1 C023 C01R C22 168.2(15) . . . . ?
C3_1 C023 C01R O26 -20.2(15) . . . . ?
C3_1 C2_1 C1_1 C6_1 0.0 . . . . ?
C3_1 C2_1 C1_1 N7_1 -180(2) . . . . ?
N7_1 C1_1 C6_1 C5_1 180(2) . . . . ?
N7_1 C8_1 C2_4 N1_4 10(8) . . . . ?
N7_1 C8_1 C2_4 C3_4 -165(3) . . . . ?
C8_1 C2_4 C3_4 C4_4 167(4) . . . . ?
O15_1 C8_1 C2_4 N1_4 -148(5) . . . . ?
O15_1 C8_1 C2_4 C3_4 36(6) . . . . ?
N1_2 C1_2 C2_2 C3_2 0.0 . . . . ?
N1_2 C5_2 C8_2 N2_2 0.2(11) . . . . ?
N1_2 C5_2 C8_2 C9_2 178.7(6) . . . . ?
C1_2 N1_2 C5_2 C4_2 0.0 . . . . ?
C1_2 N1_2 C5_2 C8_2 -177.4(10) . . . . ?
C1_2 C2_2 C3_2 C4_2 0.0 . . . . ?
C2_2 C3_2 C4_2 C5_2 0.0 . . . . ?
C2_2 C3_2 C4_2 C6_2 179.4(11) . . . . ?
C3_2 C4_2 C5_2 N1_2 0.0 . . . . ?
C3_2 C4_2 C5_2 C8_2 177.3(10) . . . . ?
C3_2 C4_2 C6_2 C7_2 -175.4(12) . . . . ?
C4_2 C5_2 C8_2 N2_2 -177.2(6) . . . . ?
C4_2 C5_2 C8_2 C9_2 1.4(11) . . . . ?
C4_2 C6_2 C7_2 C9_2 -5(2) . . . . ?
C5_2 N1_2 C1_2 C24 -178.6(9) . . . . ?
C5_2 N1_2 C1_2 C2_2 0.0 . . . . ?
C5_2 C4_2 C6_2 C7_2 3.9(18) . . . . ?
C5_2 C8_2 C9_2 C7_2 -2.3(12) . . . . ?
C5_2 C8_2 C9_2 C10_2 -178.5(11) . . . . ?
C6_2 C4_2 C5_2 N1_2 -179.4(10) . . . . ?
C6_2 C4_2 C5_2 C8_2 -2.1(11) . . . . ?
C6_2 C7_2 C9_2 C8_2 4.1(19) . . . . ?
C6_2 C7_2 C9_2 C10_2 -179.8(12) . . . . ?
C7_2 C9_2 C10_2 C11_2 -176.0(13) . . . . ?
N2_2 C8_2 C9_2 C7_2 176.2(12) . . . . ?
N2_2 C8_2 C9_2 C10_2 0.0 . . . . ?
C8_2 N2_2 C12_2 C01Z -179.1(13) . . . . ?
C8_2 N2_2 C12_2 C11_2 0.0 . . . . ?
C8_2 C9_2 C10_2 C11_2 0.0 . . . . ?
C9_2 C10_2 C11_2 C12_2 0.0 . . . . ?
C10_2 C11_2 C12_2 C01Z 178.8(16) . . . . ?
C10_2 C11_2 C12_2 N2_2 0.0 . . . . ?
C12_2 N2_2 C8_2 C5_2 178.6(10) . . . . ?
C12_2 N2_2 C8_2 C9_2 0.0 . . . . ?
N1_3 C2_3 C3_3 C4_3 10(3) . . . . ?
N1_3 C6_3 C10_3 N9_3 -6(3) . . . . ?
N1_3 C6_3 C10_3 C11_3 -179.5(19) . . . . ?
C2_3 N1_3 C6_3 C5_3 10(3) . . . . ?
C2_3 N1_3 C6_3 C10_3 -166.0(18) . . . . ?
C2_3 C3_3 C4_3 C5_3 -7(3) . . . . ?
C3_3 C4_3 C5_3 C6_3 6(3) . . . . ?
C3_3 C4_3 C5_3 C7_3 178.9(19) . . . . ?
C4_3 C5_3 C6_3 N1_3 -8(3) . . . . ?
C4_3 C5_3 C6_3 C10_3 169(2) . . . . ?
C4_3 C5_3 C7_3 C8_3 -170(2) . . . . ?
C5_3 C6_3 C10_3 N9_3 177.1(19) . . . . ?
C5_3 C6_3 C10_3 C11_3 4(3) . . . . ?
C5_3 C7_3 C8_3 C11_3 0(3) . . . . ?
C6_3 N1_3 C2_3 C018 171.2(14) . . . . ?
C6_3 N1_3 C2_3 C3_3 -11(3) . . . . ?
C6_3 C5_3 C7_3 C8_3 3(3) . . . . ?
C6_3 C10_3 C11_3 C8_3 -1(3) . . . . ?
C6_3 C10_3 C11_3 C12_3 173(2) . . . . ?
C7_3 C5_3 C6_3 N1_3 179.0(18) . . . . ?
C7_3 C5_3 C6_3 C10_3 -5(3) . . . . ?
C7_3 C8_3 C11_3 C10_3 0(3) . . . . ?
C7_3 C8_3 C11_3 C12_3 -175(2) . . . . ?
C8_3 C11_3 C12_3 C13_3 178(2) . . . . ?
N9_3 C10_3 C11_3 C8_3 -174.5(19) . . . . ?
N9_3 C10_3 C11_3 C12_3 0(3) . . . . ?
C10_3 N9_3 C14_3 C00Y -179.2(19) . . . . ?
C10_3 N9_3 C14_3 C13_3 0(3) . . . . ?
C10_3 C11_3 C12_3 C13_3 3(3) . . . . ?
C11_3 C12_3 C13_3 C14_3 -5(3) . . . . ?
C12_3 C13_3 C14_3 C00Y -178(2) . . . . ?
C12_3 C13_3 C14_3 N9_3 4(3) . . . . ?
C14_3 N9_3 C10_3 C6_3 -175.3(19) . . . . ?
C14_3 N9_3 C10_3 C11_3 -2(3) . . . . ?
N1_4 C2_4 C3_4 C4_4 -8(10) . . . . ?
N1_4 C6_4 C10_4 N9_4 -26(10) . . . . ?
N1_4 C6_4 C10_4 C11_4 -174(6) . . . . ?
C2_4 N1_4 C6_4 C5_4 9(9) . . . . ?
C2_4 N1_4 C6_4 C10_4 -157(6) . . . . ?
C2_4 C3_4 C4_4 C5_4 24(8) . . . . ?
C3_4 C4_4 C5_4 C6_4 -25(9) . . . . ?
C3_4 C4_4 C5_4 C7_4 143(5) . . . . ?
C4_4 C5_4 C6_4 N1_4 7(10) . . . . ?
C4_4 C5_4 C6_4 C10_4 175(5) . . . . ?
C4_4 C5_4 C7_4 C8_4 154(5) . . . . ?
C5_4 C6_4 C10_4 N9_4 167(5) . . . . ?
C5_4 C6_4 C10_4 C11_4 19(9) . . . . ?
C5_4 C7_4 C8_4 C11_4 39(7) . . . . ?
C6_4 N1_4 C2_4 C8_1 177(5) . . . . ?
C6_4 N1_4 C2_4 C3_4 -9(9) . . . . ?
C6_4 C5_4 C7_4 C8_4 -39(8) . . . . ?
C6_4 C10_4 C11_4 C8_4 -17(10) . . . . ?
C6_4 C10_4 C11_4 C12_4 174(6) . . . . ?
C7_4 C5_4 C6_4 N1_4 -160(5) . . . . ?
C7_4 C5_4 C6_4 C10_4 8(9) . . . . ?
C7_4 C8_4 C11_4 C10_4 -14(9) . . . . ?
C7_4 C8_4 C11_4 C12_4 155(6) . . . . ?
C8_4 C11_4 C12_4 C13_4 166(6) . . . . ?
N9_4 C10_4 C11_4 C8_4 -166(6) . . . . ?
N9_4 C10_4 C11_4 C12_4 24(9) . . . . ?
N9_4 C14_4 C15_4 O16_4 -13(14) . . . . ?
N9_4 C14_4 C15_4 N17_4 152(8) . . . . ?
C10_4 N9_4 C14_4 C13_4 -26(10) . . . . ?
C10_4 N9_4 C14_4 C15_4 -172(8) . . . . ?
C10_4 C11_4 C12_4 C13_4 -25(11) . . . . ?
C11_4 C12_4 C13_4 C14_4 -2(11) . . . . ?
C12_4 C13_4 C14_4 N9_4 26(10) . . . . ?
C12_4 C13_4 C14_4 C15_4 -179(6) . . . . ?
C13_4 C14_4 C15_4 O16_4 -162(7) . . . . ?
C13_4 C14_4 C15_4 N17_4 3(14) . . . . ?
C14_4 N9_4 C10_4 C6_4 -151(6) . . . . ?
C14_4 N9_4 C10_4 C11_4 1(9) . . . . ?
C14_4 C15_4 N17_4 C18_4 -128(9) . . . . ?
C15_4 N17_4 C18_4 C19_4 75(8) . . . . ?
C15_4 N17_4 C18_4 C20_4 -153(7) . . . . ?
O16_4 C15_4 N17_4 C18_4 37(12) . . . . ?

loop_
_platon_squeeze_void_nr
_platon_squeeze_void_average_x
_platon_squeeze_void_average_y
_platon_squeeze_void_average_z
_platon_squeeze_void_volume
_platon_squeeze_void_count_electrons
_platon_squeeze_void_content
1 0.490 -0.013 0.001 33361 8005 ' '
2 0.000 0.250 0.125 54 -3 ' '
3 0.500 0.250 0.375 54 -3 ' '
4 0.500 0.250 0.035 15 5 ' '
5 0.000 0.250 0.465 15 5 ' '
6 0.500 0.250 0.715 15 5 ' '
7 0.000 0.250 0.785 15 5 ' '
8 0.500 0.750 0.625 54 -3 ' '
9 0.000 0.750 0.875 54 -3 ' '
10 0.000 0.750 0.535 15 5 ' '
11 0.500 0.750 0.965 15 5 ' '
12 0.000 0.750 0.215 15 5 ' '
13 0.500 0.750 0.285 15 5 ' '
